data_4061311
loop_
_publ_author_name
'Li, Tianshu'
'Churlaud, Rapha\"el'
'Lough, Alan J.'
'Abdur-Rashid, Kamaluddin'
'Morris, Robert H.'

_publ_section_title
;
 Dihydridoamine and Hydridoamido Complexes of Ruthenium(II) with a Tetradentate
 P--N--N--P Donor Ligand
;
_journal_coden_ASTM ORGND7
_journal_issue 26
_journal_name_full Organometallics
_journal_page_first 6239
_journal_page_last 6247
_journal_paper_doi 10.1021/om049565k
_journal_volume 23
_journal_year 2004
_chemical_formula_moiety 'C44 H48 N2 P2 Ru'
_chemical_formula_sum 'C44 H48 N2 P2 Ru'
_chemical_formula_weight 767.85
_space_group_IT_number 2
_space_group_name_Hall '-P 1'
_space_group_name_H-M_alt 'P -1'
_symmetry_cell_setting triclinic
_symmetry_space_group_name_Hall '-P 1'
_symmetry_space_group_name_H-M 'P -1'
_cell_angle_alpha 75.7720(8)
_cell_angle_beta 80.7890(8)
_cell_angle_gamma 75.8090(6)
_cell_formula_units_Z 2
_cell_length_a 11.2950(2)
_cell_length_b 12.0470(2)
_cell_length_c 14.9080(2)
_cell_measurement_temperature 150(1)
_cell_volume 1895.53(5)
_diffrn_ambient_temperature 150(1)
_exptl_crystal_density_diffrn 1.345
_cod_depositor_comments
;
The following automatic conversions were performed:
'_symmetry_cell_setting' value 'Triclinic' changed to 'triclinic'
according to '/home/saulius/struct/CIF-dictionaries/cif_core.dic'
dictionary named 'cif_core.dic' version 2.4.1 from 2010-06-29.

Automatic conversion script
Id: cif_fix_enum 1527 2010-12-29 10:47:43Z saulius 
;
_cod_database_code 4061311

loop_
_symmetry_equiv_pos_as_xyz
'x, y, z'
'-x, -y, -z'

loop_
_atom_site_label
_atom_site_type_symbol
_atom_site_fract_x
_atom_site_fract_y
_atom_site_fract_z
_atom_site_U_iso_or_equiv
_atom_site_adp_type
_atom_site_occupancy
_atom_site_symmetry_multiplicity
_atom_site_calc_flag
_atom_site_refinement_flags
_atom_site_disorder_assembly
_atom_site_disorder_group
Ru1 Ru 0.750578(18) 0.109213(16) 0.355211(12) 0.01328(7) Uani 1 1 d . . .
H1RU H 0.628(3) 0.069(3) 0.350(2) 0.036(8) Uiso 1 1 d . . .
H2RU H 0.876(3) 0.144(2) 0.3690(18) 0.024(7) Uiso 1 1 d . . .
P1 P 0.65237(6) 0.29141(5) 0.30038(4) 0.01521(14) Uani 1 1 d . . .
P2 P 0.83861(6) 0.06596(5) 0.21978(4) 0.01468(14) Uani 1 1 d . . .
N1 N 0.6759(2) 0.11829(17) 0.49820(13) 0.0144(4) Uani 1 1 d . . .
H1N H 0.602(3) 0.103(2) 0.5031(18) 0.017 Uiso 1 1 d . . .
N2 N 0.8294(2) -0.06797(17) 0.43062(13) 0.0144(4) Uani 1 1 d . . .
H2N H 0.902(3) -0.060(2) 0.4390(18) 0.017 Uiso 1 1 d . . .
C1 C 0.7420(2) 0.0174(2) 0.56801(15) 0.0166(5) Uani 1 1 d . . .
C2 C 0.7615(2) -0.0953(2) 0.52750(15) 0.0165(5) Uani 1 1 d . . .
C3 C 0.8626(2) 0.0454(2) 0.57891(16) 0.0197(5) Uani 1 1 d . . .
H3A H 0.8455 0.1158 0.6046 0.030 Uiso 1 1 calc R . .
H3B H 0.9108 0.0591 0.5180 0.030 Uiso 1 1 calc R . .
H3C H 0.9090 -0.0207 0.6211 0.030 Uiso 1 1 calc R . .
C4 C 0.6628(3) 0.0053(2) 0.66275(16) 0.0233(6) Uani 1 1 d . . .
H4A H 0.6519 0.0767 0.6863 0.035 Uiso 1 1 calc R . .
H4B H 0.7038 -0.0622 0.7070 0.035 Uiso 1 1 calc R . .
H4C H 0.5824 -0.0064 0.6552 0.035 Uiso 1 1 calc R . .
C5 C 0.6413(2) -0.1248(2) 0.51825(17) 0.0199(5) Uani 1 1 d . . .
H5A H 0.6585 -0.1952 0.4925 0.030 Uiso 1 1 calc R . .
H5B H 0.5933 -0.0591 0.4766 0.030 Uiso 1 1 calc R . .
H5C H 0.5944 -0.1391 0.5797 0.030 Uiso 1 1 calc R . .
C6 C 0.8402(3) -0.2021(2) 0.58846(17) 0.0227(6) Uani 1 1 d . . .
H6A H 0.8519 -0.2712 0.5618 0.034 Uiso 1 1 calc R . .
H6B H 0.7983 -0.2172 0.6517 0.034 Uiso 1 1 calc R . .
H6C H 0.9204 -0.1856 0.5906 0.034 Uiso 1 1 calc R . .
C7 C 0.6635(2) 0.2366(2) 0.51719(16) 0.0180(5) Uani 1 1 d . . .
H7A H 0.7357 0.2691 0.4860 0.022 Uiso 1 1 calc R . .
H7B H 0.6607 0.2302 0.5850 0.022 Uiso 1 1 calc R . .
C8 C 0.8448(2) -0.1601(2) 0.37609(16) 0.0173(5) Uani 1 1 d . . .
H8A H 0.7723 -0.1451 0.3419 0.021 Uiso 1 1 calc R . .
H8B H 0.8514 -0.2380 0.4188 0.021 Uiso 1 1 calc R . .
C11 C 0.5293(2) 0.3485(2) 0.38664(16) 0.0191(5) Uani 1 1 d . . .
C12 C 0.5483(2) 0.3174(2) 0.48215(16) 0.0182(5) Uani 1 1 d . . .
C13 C 0.4566(3) 0.3608(2) 0.54704(17) 0.0220(6) Uani 1 1 d . . .
H13A H 0.4699 0.3397 0.6109 0.026 Uiso 1 1 calc R . .
C14 C 0.3460(3) 0.4340(2) 0.52081(19) 0.0273(6) Uani 1 1 d . . .
H14A H 0.2842 0.4618 0.5662 0.033 Uiso 1 1 calc R . .
C15 C 0.3277(3) 0.4654(2) 0.4276(2) 0.0293(6) Uani 1 1 d . . .
H15A H 0.2527 0.5155 0.4087 0.035 Uiso 1 1 calc R . .
C16 C 0.4184(3) 0.4242(2) 0.36132(18) 0.0241(6) Uani 1 1 d . . .
H16A H 0.4047 0.4480 0.2975 0.029 Uiso 1 1 calc R . .
C21 C 0.7273(3) 0.4191(2) 0.27036(16) 0.0203(5) Uani 1 1 d . . .
C22 C 0.8438(3) 0.4051(2) 0.29664(18) 0.0235(6) Uani 1 1 d . . .
H22A H 0.8855 0.3297 0.3264 0.028 Uiso 1 1 calc R . .
C23 C 0.8999(3) 0.4996(3) 0.28005(19) 0.0318(7) Uani 1 1 d . . .
H23A H 0.9800 0.4881 0.2977 0.038 Uiso 1 1 calc R . .
C24 C 0.8401(3) 0.6108(3) 0.23793(19) 0.0359(8) Uani 1 1 d . . .
H24A H 0.8787 0.6754 0.2263 0.043 Uiso 1 1 calc R . .
C25 C 0.7231(3) 0.6261(2) 0.21308(19) 0.0348(7) Uani 1 1 d . . .
H25A H 0.6808 0.7021 0.1850 0.042 Uiso 1 1 calc R . .
C26 C 0.6671(3) 0.5314(2) 0.22887(17) 0.0268(6) Uani 1 1 d . . .
H26A H 0.5870 0.5433 0.2112 0.032 Uiso 1 1 calc R . .
C31 C 0.5697(3) 0.3163(2) 0.19745(16) 0.0202(5) Uani 1 1 d . . .
C32 C 0.4615(3) 0.2772(2) 0.20603(19) 0.0284(6) Uani 1 1 d . . .
H32A H 0.4255 0.2458 0.2661 0.034 Uiso 1 1 calc R . .
C33 C 0.4053(3) 0.2836(3) 0.1281(2) 0.0383(8) Uani 1 1 d . . .
H33A H 0.3300 0.2590 0.1350 0.046 Uiso 1 1 calc R . .
C34 C 0.4594(4) 0.3259(3) 0.0402(2) 0.0424(9) Uani 1 1 d . . .
H34A H 0.4216 0.3298 -0.0133 0.051 Uiso 1 1 calc R . .
C35 C 0.5675(3) 0.3621(3) 0.03066(19) 0.0368(8) Uani 1 1 d . . .
H35A H 0.6051 0.3897 -0.0298 0.044 Uiso 1 1 calc R . .
C36 C 0.6229(3) 0.3588(2) 0.10838(17) 0.0262(6) Uani 1 1 d . . .
H36A H 0.6971 0.3855 0.1008 0.031 Uiso 1 1 calc R . .
C41 C 0.9720(2) -0.0603(2) 0.23671(16) 0.0177(5) Uani 1 1 d . . .
C42 C 0.9591(2) -0.1587(2) 0.30817(16) 0.0175(5) Uani 1 1 d . . .
C43 C 1.0572(3) -0.2561(2) 0.31844(17) 0.0225(6) Uani 1 1 d . . .
H43A H 1.0488 -0.3229 0.3665 0.027 Uiso 1 1 calc R . .
C44 C 1.1663(3) -0.2580(2) 0.26047(18) 0.0263(6) Uani 1 1 d . . .
H44A H 1.2313 -0.3256 0.2683 0.032 Uiso 1 1 calc R . .
C45 C 1.1798(3) -0.1601(2) 0.19096(18) 0.0257(6) Uani 1 1 d . . .
H45A H 1.2546 -0.1594 0.1515 0.031 Uiso 1 1 calc R . .
C46 C 1.0825(3) -0.0628(2) 0.17967(17) 0.0222(6) Uani 1 1 d . . .
H46A H 1.0918 0.0037 0.1316 0.027 Uiso 1 1 calc R . .
C51 C 0.9083(2) 0.1737(2) 0.12974(16) 0.0184(5) Uani 1 1 d . . .
C52 C 0.9841(3) 0.2309(2) 0.15775(18) 0.0238(6) Uani 1 1 d . . .
H52A H 1.0017 0.2101 0.2207 0.029 Uiso 1 1 calc R . .
C53 C 1.0347(3) 0.3178(2) 0.09585(19) 0.0316(7) Uani 1 1 d . . .
H53A H 1.0861 0.3561 0.1164 0.038 Uiso 1 1 calc R . .
C54 C 1.0098(3) 0.3486(2) 0.00357(19) 0.0328(7) Uani 1 1 d . . .
H54A H 1.0441 0.4080 -0.0392 0.039 Uiso 1 1 calc R . .
C55 C 0.9354(3) 0.2928(2) -0.02554(19) 0.0314(7) Uani 1 1 d . . .
H55A H 0.9186 0.3138 -0.0887 0.038 Uiso 1 1 calc R . .
C56 C 0.8842(3) 0.2057(2) 0.03659(17) 0.0247(6) Uani 1 1 d . . .
H56A H 0.8326 0.1678 0.0156 0.030 Uiso 1 1 calc R . .
C61 C 0.7561(2) 0.0058(2) 0.15048(16) 0.0182(5) Uani 1 1 d . . .
C62 C 0.8170(3) -0.0523(2) 0.08004(16) 0.0226(6) Uani 1 1 d . . .
H62A H 0.9032 -0.0602 0.0651 0.027 Uiso 1 1 calc R . .
C63 C 0.7520(3) -0.0982(2) 0.03204(17) 0.0251(6) Uani 1 1 d . . .
H63A H 0.7940 -0.1372 -0.0158 0.030 Uiso 1 1 calc R . .
C64 C 0.6271(3) -0.0879(2) 0.05301(17) 0.0254(6) Uani 1 1 d . . .
H64A H 0.5831 -0.1195 0.0198 0.031 Uiso 1 1 calc R . .
C65 C 0.5660(3) -0.0311(2) 0.12304(18) 0.0270(6) Uani 1 1 d . . .
H65A H 0.4798 -0.0235 0.1377 0.032 Uiso 1 1 calc R . .
C66 C 0.6304(3) 0.0150(2) 0.17189(16) 0.0211(5) Uani 1 1 d . . .
H66A H 0.5880 0.0529 0.2203 0.025 Uiso 1 1 calc R . .

loop_
_atom_site_aniso_label
_atom_site_aniso_U_11
_atom_site_aniso_U_22
_atom_site_aniso_U_33
_atom_site_aniso_U_23
_atom_site_aniso_U_13
_atom_site_aniso_U_12
Ru1 0.01398(11) 0.01407(11) 0.01156(10) -0.00406(7) -0.00043(7) -0.00189(7)
P1 0.0169(3) 0.0135(3) 0.0142(3) -0.0033(2) -0.0003(2) -0.0019(2)
P2 0.0149(3) 0.0163(3) 0.0123(3) -0.0047(2) 0.0002(2) -0.0018(2)
N1 0.0134(11) 0.0205(10) 0.0123(9) -0.0070(8) 0.0008(8) -0.0071(8)
N2 0.0133(11) 0.0152(10) 0.0162(9) -0.0043(8) -0.0029(8) -0.0040(8)
C1 0.0142(13) 0.0228(12) 0.0114(10) -0.0034(9) -0.0012(9) -0.0018(10)
C2 0.0148(13) 0.0182(12) 0.0145(11) -0.0005(9) -0.0010(9) -0.0033(10)
C3 0.0190(14) 0.0256(13) 0.0166(11) -0.0075(10) -0.0034(10) -0.0046(10)
C4 0.0244(15) 0.0291(14) 0.0160(11) -0.0048(10) 0.0018(10) -0.0073(11)
C5 0.0198(14) 0.0211(12) 0.0187(11) -0.0025(10) -0.0013(10) -0.0066(10)
C6 0.0231(15) 0.0227(13) 0.0188(12) -0.0004(10) -0.0047(10) -0.0006(11)
C7 0.0217(14) 0.0201(12) 0.0149(11) -0.0104(9) 0.0014(10) -0.0049(10)
C8 0.0187(13) 0.0146(11) 0.0184(11) -0.0047(9) -0.0007(10) -0.0028(10)
C11 0.0216(14) 0.0154(12) 0.0195(12) -0.0028(10) 0.0023(10) -0.0062(10)
C12 0.0202(14) 0.0146(11) 0.0209(12) -0.0069(9) 0.0016(10) -0.0052(10)
C13 0.0259(15) 0.0194(12) 0.0212(12) -0.0086(10) 0.0038(11) -0.0056(11)
C14 0.0268(16) 0.0218(13) 0.0307(14) -0.0115(11) 0.0111(12) -0.0034(11)
C15 0.0215(15) 0.0207(13) 0.0379(15) -0.0025(12) 0.0023(12) 0.0030(11)
C16 0.0262(15) 0.0190(13) 0.0227(12) -0.0036(10) 0.0015(11) -0.0001(11)
C21 0.0270(15) 0.0187(12) 0.0154(11) -0.0087(10) 0.0065(10) -0.0061(11)
C22 0.0231(15) 0.0212(13) 0.0269(13) -0.0098(11) 0.0050(11) -0.0062(11)
C23 0.0291(17) 0.0373(16) 0.0343(15) -0.0185(13) 0.0097(13) -0.0146(13)
C24 0.055(2) 0.0272(15) 0.0289(14) -0.0111(12) 0.0135(14) -0.0222(14)
C25 0.056(2) 0.0205(14) 0.0264(14) -0.0025(11) 0.0033(14) -0.0138(14)
C26 0.0365(17) 0.0218(13) 0.0205(12) -0.0039(11) 0.0005(12) -0.0063(12)
C31 0.0262(15) 0.0141(12) 0.0180(11) -0.0043(10) -0.0056(10) 0.0028(10)
C32 0.0311(17) 0.0258(14) 0.0280(14) -0.0032(11) -0.0092(12) -0.0043(12)
C33 0.040(2) 0.0296(16) 0.0480(18) -0.0058(14) -0.0232(15) -0.0025(14)
C34 0.066(3) 0.0275(16) 0.0377(17) -0.0089(13) -0.0314(17) -0.0001(16)
C35 0.062(2) 0.0277(15) 0.0198(13) -0.0076(12) -0.0100(14) -0.0019(15)
C36 0.0343(17) 0.0204(13) 0.0210(12) -0.0045(10) -0.0034(12) -0.0001(11)
C41 0.0178(13) 0.0210(12) 0.0151(11) -0.0075(10) -0.0036(10) -0.0005(10)
C42 0.0179(13) 0.0178(12) 0.0185(11) -0.0084(10) -0.0016(10) -0.0028(10)
C43 0.0252(15) 0.0183(12) 0.0221(12) -0.0053(10) -0.0034(11) 0.0006(11)
C44 0.0224(15) 0.0248(14) 0.0280(13) -0.0110(11) -0.0026(11) 0.0070(11)
C45 0.0183(14) 0.0330(15) 0.0228(13) -0.0109(11) 0.0012(11) 0.0027(11)
C46 0.0225(14) 0.0257(13) 0.0165(11) -0.0061(10) -0.0003(10) -0.0016(11)
C51 0.0205(14) 0.0155(11) 0.0165(11) -0.0058(9) 0.0038(10) 0.0000(10)
C52 0.0254(15) 0.0235(13) 0.0212(12) -0.0087(11) 0.0054(11) -0.0040(11)
C53 0.0353(18) 0.0281(15) 0.0340(15) -0.0150(12) 0.0117(13) -0.0133(13)
C54 0.0430(19) 0.0204(13) 0.0281(14) -0.0046(11) 0.0156(13) -0.0071(13)
C55 0.0410(19) 0.0254(14) 0.0205(13) -0.0009(11) 0.0050(12) -0.0028(13)
C56 0.0282(16) 0.0243(13) 0.0194(12) -0.0069(10) 0.0012(11) -0.0020(11)
C61 0.0232(14) 0.0166(12) 0.0141(11) -0.0036(9) -0.0048(10) -0.0006(10)
C62 0.0233(15) 0.0242(13) 0.0191(12) -0.0087(10) -0.0005(10) 0.0002(11)
C63 0.0367(17) 0.0209(13) 0.0177(12) -0.0086(10) -0.0042(11) -0.0007(12)
C64 0.0384(18) 0.0215(13) 0.0187(12) -0.0034(10) -0.0113(12) -0.0066(12)
C65 0.0229(15) 0.0335(15) 0.0249(13) -0.0070(11) -0.0056(11) -0.0039(12)
C66 0.0234(14) 0.0237(13) 0.0164(11) -0.0073(10) -0.0021(10) -0.0023(11)

loop_
_geom_bond_atom_site_label_1
_geom_bond_atom_site_label_2
_geom_bond_distance
_geom_bond_site_symmetry_2
_geom_bond_publ_flag
Ru1 H1RU 1.59(3) . ?
Ru1 H2RU 1.62(3) . ?
Ru1 N1 2.1820(19) . ?
Ru1 N2 2.1959(19) . ?
Ru1 P1 2.2205(6) . ?
Ru1 P2 2.2265(6) . ?
P1 C31 1.847(3) . ?
P1 C11 1.858(3) . ?
P1 C21 1.861(3) . ?
P2 C51 1.847(2) . ?
P2 C41 1.859(2) . ?
P2 C61 1.862(3) . ?
N1 H1N 0.88(3) . ?
N1 C7 1.490(3) . ?
N1 C1 1.517(3) . ?
N2 H2N 0.88(3) . ?
N2 C8 1.492(3) . ?
N2 C2 1.522(3) . ?
C1 C3 1.523(4) . ?
C1 C4 1.541(3) . ?
C1 C2 1.571(3) . ?
C2 C5 1.521(4) . ?
C2 C6 1.548(3) . ?
C7 C12 1.504(3) . ?
C8 C42 1.509(3) . ?
C11 C16 1.402(4) . ?
C11 C12 1.418(3) . ?
C12 C13 1.394(3) . ?
C13 C14 1.392(4) . ?
C14 C15 1.382(4) . ?
C15 C16 1.393(4) . ?
C21 C22 1.391(4) . ?
C21 C26 1.396(4) . ?
C22 C23 1.388(4) . ?
C23 C24 1.386(4) . ?
C24 C25 1.387(5) . ?
C25 C26 1.389(4) . ?
C31 C32 1.390(4) . ?
C31 C36 1.396(4) . ?
C32 C33 1.389(4) . ?
C33 C34 1.384(5) . ?
C34 C35 1.370(5) . ?
C35 C36 1.390(4) . ?
C41 C46 1.391(4) . ?
C41 C42 1.406(3) . ?
C42 C43 1.399(3) . ?
C43 C44 1.386(4) . ?
C44 C45 1.387(4) . ?
C45 C46 1.393(4) . ?
C51 C52 1.388(4) . ?
C51 C56 1.399(3) . ?
C52 C53 1.387(4) . ?
C53 C54 1.390(4) . ?
C54 C55 1.372(5) . ?
C55 C56 1.394(4) . ?
C61 C66 1.388(4) . ?
C61 C62 1.400(3) . ?
C62 C63 1.386(4) . ?
C63 C64 1.376(4) . ?
C64 C65 1.387(4) . ?
C65 C66 1.390(4) . ?
